data_4316571
loop_
_publ_author_name
'Vitor Rosa'
'Carla I. M. Santos'
'Richard Welter'
'Gabriel Aull\'on'
'Carlos Lodeiro'
'Teresa Avil\'es'

_publ_contact_author_address
;
Institut Le Bel, rue Blaise Pascal, 67000 STRASBOURG, FRANCE
;
_publ_contact_author_email welter@chimie.u-strasbg.fr
_publ_contact_author_fax 0390241232
_publ_contact_author_name
;
Richard Welter
;
_publ_contact_author_phone 0390241593
_publ_section_title
;
 Comparison of the Structure and Stability of New \a-Diimine Complexes of
 Copper(I) and Silver(I): Density Functional Theory versus Experimental
;
_journal_name_full 'Inorganic Chemistry'
_journal_page_first 8699
_journal_page_last 8708
_journal_paper_doi 10.1021/ic100450y
_journal_volume 49
_journal_year 2010
_chemical_formula_moiety 'C72 H80 Ag N4, B F4, 5/2 (C H2 Cl2)'
_chemical_formula_sum 'C74.5 H85 Ag B Cl5 F4 N4'
_chemical_formula_weight 1408.40
_chemical_name_systematic
; 
 ? 
;
_space_group_IT_number 14
_symmetry_cell_setting monoclinic
_symmetry_space_group_name_Hall '-P 2ybc'
_symmetry_space_group_name_H-M 'P 1 21/c 1'
_atom_sites_solution_hydrogens geom
_atom_sites_solution_primary direct
_atom_sites_solution_secondary difmap
_audit_creation_method SHELXL-97
_cell_angle_alpha 90.00
_cell_angle_beta 101.8980(10)
_cell_angle_gamma 90.00
_cell_formula_units_Z 4
_cell_length_a 20.886(3)
_cell_length_b 15.096(4)
_cell_length_c 25.225(6)
_cell_measurement_reflns_used 17793
_cell_measurement_temperature 173(2)
_cell_measurement_theta_max 27.49
_cell_measurement_theta_min 1.58
_cell_volume 7782(3)
_computing_cell_refinement 'Denzo (Nonius B.V., 1998)'
_computing_data_collection 'Collect (Nonius B.V., 1998)'
_computing_data_reduction 'Denzo (Nonius B.V., 1998)'
_computing_molecular_graphics 'PLATON 98 (Spek, 1998)'
_computing_publication_material 'SHELXL-97 (Sheldrick, 1997)'
_computing_structure_refinement 'SHELXL-97 (Sheldrick, 1997)'
_computing_structure_solution 'SHELXS-97 (Sheldrick, 1997)'
_diffrn_ambient_temperature 173(2)
_diffrn_measured_fraction_theta_full 0.996
_diffrn_measured_fraction_theta_max 0.996
_diffrn_measurement_device_type KappaCCD
_diffrn_measurement_method '\p scans'
_diffrn_radiation_monochromator graphite
_diffrn_radiation_source 'fine-focus sealed tube'
_diffrn_radiation_type MoK\a
_diffrn_radiation_wavelength 0.71073
_diffrn_reflns_av_R_equivalents 0.0000
_diffrn_reflns_av_sigmaI/netI 0.0839
_diffrn_reflns_limit_h_max 26
_diffrn_reflns_limit_h_min -27
_diffrn_reflns_limit_k_max 19
_diffrn_reflns_limit_k_min 0
_diffrn_reflns_limit_l_max 32
_diffrn_reflns_limit_l_min 0
_diffrn_reflns_number 17793
_diffrn_reflns_theta_full 27.49
_diffrn_reflns_theta_max 27.49
_diffrn_reflns_theta_min 1.58
_exptl_absorpt_coefficient_mu 0.481
_exptl_absorpt_correction_type none
_exptl_crystal_colour 'red orange'
_exptl_crystal_density_diffrn 1.202
_exptl_crystal_density_method 'not measured'
_exptl_crystal_description prism
_exptl_crystal_F_000 2932
_exptl_crystal_size_max 0.20
_exptl_crystal_size_mid 0.12
_exptl_crystal_size_min 0.10
_refine_diff_density_max 1.473
_refine_diff_density_min -1.250
_refine_diff_density_rms 0.162
_refine_ls_extinction_method none
_refine_ls_goodness_of_fit_ref 1.248
_refine_ls_hydrogen_treatment constr
_refine_ls_matrix_type full
_refine_ls_number_parameters 803
_refine_ls_number_reflns 17793
_refine_ls_number_restraints 8
_refine_ls_restrained_S_all 1.247
_refine_ls_R_factor_all 0.1512
_refine_ls_R_factor_gt 0.0931
_refine_ls_shift/su_max 0.002
_refine_ls_shift/su_mean 0.000
_refine_ls_structure_factor_coef Fsqd
_refine_ls_weighting_details 'calc w=1/[\s^2^(Fo^2^)+(0.0300P)^2^+35.0000P] where P=(Fo^2^+2Fc^2^)/3'
_refine_ls_weighting_scheme calc
_refine_ls_wR_factor_gt 0.2396
_refine_ls_wR_factor_ref 0.2544
_reflns_number_gt 9502
_reflns_number_total 17793
_reflns_threshold_expression >2sigma(I)
_cod_data_source_file ic100450y_si_005.cif
_cod_data_source_block complex_5
_cod_original_sg_symbol_H-M 'P 21/c'
_cod_original_formula_sum 'C74.50 H85 Ag B Cl5 F4 N4'
_cod_database_code 4316571

loop_
_symmetry_equiv_pos_as_xyz
'x, y, z'
'-x, y+1/2, -z+1/2'
'-x, -y, -z'
'x, -y-1/2, z-1/2'

loop_
_atom_site_label
_atom_site_type_symbol
_atom_site_fract_x
_atom_site_fract_y
_atom_site_fract_z
_atom_site_U_iso_or_equiv
_atom_site_adp_type
_atom_site_occupancy
_atom_site_symmetry_multiplicity
_atom_site_calc_flag
_atom_site_refinement_flags
_atom_site_disorder_assembly
_atom_site_disorder_group
Ag Ag 0.75115(2) 0.19656(3) 1.004356(19) 0.04330(16) Uani 1 1 d . . .
Cl1 Cl 1.04293(16) 0.3553(4) 1.27909(12) 0.1582(18) Uani 1 1 d . . .
Cl2 Cl 1.01156(15) 0.4128(2) 1.16704(12) 0.1068(9) Uani 1 1 d . . .
Cl3 Cl 0.49167(17) 0.4020(2) 0.83181(13) 0.1194(10) Uani 1 1 d . . .
Cl4 Cl 0.45651(16) 0.3536(3) 0.71781(12) 0.1499(16) Uani 1 1 d . . .
Cl5 Cl 1.1967(3) 0.1879(3) 1.43748(18) 0.0971(18) Uani 0.50 1 d P . .
Cl6 Cl 1.1252(3) 0.0784(4) 1.3472(2) 0.113(2) Uani 0.50 1 d P . .
N1 N 0.8247(2) 0.1640(3) 1.0861(2) 0.0384(12) Uani 1 1 d . . .
N2 N 0.8622(2) 0.2376(3) 0.9942(2) 0.0363(12) Uani 1 1 d . . .
N3 N 0.6410(2) 0.2371(4) 1.0140(2) 0.0407(12) Uani 1 1 d . . .
N4 N 0.6756(2) 0.1472(4) 0.9264(2) 0.0458(14) Uani 1 1 d . . .
C7 C 1.0641(3) 0.1824(5) 1.1303(3) 0.0534(19) Uani 1 1 d . . .
C8 C 1.0763(3) 0.1404(6) 1.1811(3) 0.063(2) Uani 1 1 d . . .
H8 H 1.1198 0.1363 1.2015 0.075 Uiso 1 1 calc . . .
C9 C 1.0259(4) 0.1054(6) 1.2015(3) 0.064(2) Uani 1 1 d . . .
H9 H 1.0357 0.0751 1.2352 0.077 Uiso 1 1 calc . . .
C10 C 0.9598(3) 0.1126(5) 1.1744(3) 0.0527(18) Uani 1 1 d . . .
H10 H 0.9258 0.0887 1.1899 0.063 Uiso 1 1 calc . . .
C11 C 0.9456(3) 0.1548(5) 1.1251(3) 0.0453(16) Uani 1 1 d . . .
C12 C 0.9976(3) 0.1882(5) 1.1026(3) 0.0446(16) Uani 1 1 d . . .
C3 C 0.9773(3) 0.2270(5) 1.0506(3) 0.0442(16) Uani 1 1 d . . .
C4 C 1.0238(3) 0.2632(5) 1.0252(3) 0.056(2) Uani 1 1 d . . .
H4 H 1.0116 0.2887 0.9902 0.067 Uiso 1 1 calc . . .
C5 C 1.0904(3) 0.2615(6) 1.0529(4) 0.065(2) Uani 1 1 d . . .
H5 H 1.1226 0.2881 1.0363 0.078 Uiso 1 1 calc . . .
C6 C 1.1097(3) 0.2224(6) 1.1027(4) 0.068(2) Uani 1 1 d . . .
H6 H 1.1549 0.2219 1.1194 0.081 Uiso 1 1 calc . . .
C1 C 0.8847(3) 0.1749(4) 1.0853(2) 0.0369(14) Uani 1 1 d . . .
C2 C 0.9054(3) 0.2173(4) 1.0366(2) 0.0385(15) Uani 1 1 d . . .
C13 C 0.8112(3) 0.1322(5) 1.1362(3) 0.0437(16) Uani 1 1 d . . .
C18 C 0.7942(3) 0.0435(5) 1.1398(3) 0.0517(18) Uani 1 1 d . . .
C17 C 0.7876(4) 0.0113(6) 1.1909(4) 0.067(2) Uani 1 1 d . . .
H17 H 0.7766 -0.0491 1.1948 0.080 Uiso 1 1 calc . . .
C16 C 0.7971(4) 0.0663(7) 1.2348(3) 0.071(2) Uani 1 1 d . . .
H16 H 0.7948 0.0431 1.2694 0.086 Uiso 1 1 calc . . .
C15 C 0.8098(4) 0.1547(7) 1.2297(3) 0.064(2) Uani 1 1 d . . .
H15 H 0.8136 0.1919 1.2606 0.077 Uiso 1 1 calc . . .
C14 C 0.8171(3) 0.1915(5) 1.1808(3) 0.0512(17) Uani 1 1 d . . .
C22 C 0.7858(3) -0.0160(5) 1.0905(3) 0.0556(19) Uani 1 1 d . . .
H22 H 0.7727 0.0224 1.0577 0.067 Uiso 1 1 calc . . .
C23 C 0.7321(4) -0.0859(6) 1.0888(4) 0.077(3) Uani 1 1 d . . .
H23A H 0.7289 -0.1223 1.0562 0.115 Uiso 1 1 calc . . .
H23B H 0.6902 -0.0564 1.0881 0.115 Uiso 1 1 calc . . .
H23C H 0.7431 -0.1237 1.1210 0.115 Uiso 1 1 calc . . .
C24 C 0.8507(4) -0.0614(6) 1.0866(4) 0.083(3) Uani 1 1 d . . .
H24A H 0.8438 -0.0998 1.0546 0.124 Uiso 1 1 calc . . .
H24B H 0.8661 -0.0972 1.1192 0.124 Uiso 1 1 calc . . .
H24C H 0.8835 -0.0163 1.0837 0.124 Uiso 1 1 calc . . .
C19 C 0.8324(3) 0.2880(5) 1.1751(3) 0.0551(19) Uani 1 1 d . . .
H19 H 0.8679 0.2916 1.1539 0.066 Uiso 1 1 calc . . .
C20 C 0.8567(4) 0.3348(7) 1.2279(4) 0.081(3) Uani 1 1 d . . .
H20A H 0.8654 0.3971 1.2210 0.121 Uiso 1 1 calc . . .
H20B H 0.8971 0.3066 1.2472 0.121 Uiso 1 1 calc . . .
H20C H 0.8234 0.3314 1.2501 0.121 Uiso 1 1 calc . . .
C21 C 0.7735(4) 0.3358(6) 1.1428(4) 0.074(2) Uani 1 1 d . . .
H21A H 0.7841 0.3985 1.1393 0.111 Uiso 1 1 calc . . .
H21B H 0.7369 0.3307 1.1615 0.111 Uiso 1 1 calc . . .
H21C H 0.7611 0.3092 1.1067 0.111 Uiso 1 1 calc . . .
C25 C 0.8859(3) 0.2739(4) 0.9493(3) 0.0407(15) Uani 1 1 d . . .
C30 C 0.9092(3) 0.2159(5) 0.9138(3) 0.0488(17) Uani 1 1 d . . .
C29 C 0.9329(4) 0.2537(6) 0.8716(3) 0.061(2) Uani 1 1 d . . .
H29 H 0.9487 0.2164 0.8469 0.073 Uiso 1 1 calc . . .
C28 C 0.9340(4) 0.3429(6) 0.8649(3) 0.069(2) Uani 1 1 d . . .
H28 H 0.9517 0.3672 0.8363 0.083 Uiso 1 1 calc . . .
C27 C 0.9097(4) 0.3983(6) 0.8993(4) 0.071(2) Uani 1 1 d . . .
H27 H 0.9106 0.4606 0.8939 0.086 Uiso 1 1 calc . . .
C26 C 0.8838(4) 0.3645(5) 0.9419(3) 0.0556(19) Uani 1 1 d . . .
C34 C 0.9071(5) 0.1151(6) 0.9198(3) 0.075(3) Uani 1 1 d . . .
H34 H 0.8838 0.1003 0.9495 0.090 Uiso 1 1 calc . . .
C35 C 0.9734(7) 0.0746(8) 0.9326(5) 0.135(5) Uani 1 1 d . . .
H35A H 0.9694 0.0102 0.9352 0.202 Uiso 1 1 calc . . .
H35B H 0.9977 0.0981 0.9671 0.202 Uiso 1 1 calc . . .
H35C H 0.9969 0.0890 0.9038 0.202 Uiso 1 1 calc . . .
C36 C 0.8693(5) 0.0737(7) 0.8665(5) 0.110(4) Uani 1 1 d . . .
H36A H 0.8252 0.0992 0.8574 0.165 Uiso 1 1 calc . . .
H36B H 0.8661 0.0095 0.8710 0.165 Uiso 1 1 calc . . .
H36C H 0.8924 0.0862 0.8373 0.165 Uiso 1 1 calc . . .
C31 C 0.8553(5) 0.4264(6) 0.9779(4) 0.084(3) Uani 1 1 d . . .
H31 H 0.8229 0.3924 0.9940 0.101 Uiso 1 1 calc . . .
C32 C 0.8193(5) 0.5077(7) 0.9471(5) 0.106(4) Uani 1 1 d . . .
H32A H 0.8023 0.5455 0.9726 0.158 Uiso 1 1 calc . . .
H32B H 0.7830 0.4870 0.9188 0.158 Uiso 1 1 calc . . .
H32C H 0.8500 0.5417 0.9305 0.158 Uiso 1 1 calc . . .
C33 C 0.9081(8) 0.4594(10) 1.0236(5) 0.149(6) Uani 1 1 d . . .
H33A H 0.8889 0.4996 1.0465 0.223 Uiso 1 1 calc . . .
H33B H 0.9414 0.4911 1.0087 0.223 Uiso 1 1 calc . . .
H33C H 0.9283 0.4090 1.0452 0.223 Uiso 1 1 calc . . .
C43 C 0.4383(3) 0.1857(5) 0.8804(3) 0.055(2) Uani 1 1 d . . .
C44 C 0.3933(3) 0.2310(5) 0.9066(4) 0.063(2) Uani 1 1 d . . .
H44 H 0.3484 0.2346 0.8894 0.076 Uiso 1 1 calc . . .
C45 C 0.4141(3) 0.2690(6) 0.9561(4) 0.065(2) Uani 1 1 d . . .
H45 H 0.3827 0.2973 0.9728 0.078 Uiso 1 1 calc . . .
C46 C 0.4807(3) 0.2684(5) 0.9840(3) 0.0559(19) Uani 1 1 d . . .
H46 H 0.4940 0.2964 1.0182 0.067 Uiso 1 1 calc . . .
C47 C 0.5252(3) 0.2259(5) 0.9595(3) 0.0474(17) Uani 1 1 d . . .
C48 C 0.5042(3) 0.1863(4) 0.9082(3) 0.0465(17) Uani 1 1 d . . .
C39 C 0.5542(3) 0.1458(5) 0.8870(3) 0.0453(16) Uani 1 1 d . . .
C40 C 0.5392(3) 0.1010(5) 0.8383(3) 0.0561(19) Uani 1 1 d . . .
H40 H 0.5722 0.0718 0.8239 0.067 Uiso 1 1 calc . . .
C41 C 0.4726(4) 0.1001(6) 0.8106(3) 0.065(2) Uani 1 1 d . . .
H41 H 0.4613 0.0698 0.7769 0.078 Uiso 1 1 calc . . .
C42 C 0.4241(3) 0.1411(5) 0.8304(3) 0.061(2) Uani 1 1 d . . .
H42 H 0.3804 0.1394 0.8103 0.073 Uiso 1 1 calc . . .
C37 C 0.5973(3) 0.2127(4) 0.9734(3) 0.0408(15) Uani 1 1 d . . .
C38 C 0.6154(3) 0.1636(4) 0.9268(3) 0.0413(15) Uani 1 1 d . . .
C49 C 0.6187(3) 0.2822(5) 1.0573(3) 0.0433(16) Uani 1 1 d . . .
C54 C 0.5996(3) 0.2295(5) 1.0972(3) 0.0477(17) Uani 1 1 d . . .
C53 C 0.5743(4) 0.2753(6) 1.1365(3) 0.067(2) Uani 1 1 d . . .
H53 H 0.5596 0.2426 1.1638 0.080 Uiso 1 1 calc . . .
C52 C 0.5701(4) 0.3660(6) 1.1367(3) 0.069(2) Uani 1 1 d . . .
H52 H 0.5514 0.3949 1.1634 0.082 Uiso 1 1 calc . . .
C51 C 0.5925(4) 0.4146(5) 1.0991(3) 0.064(2) Uani 1 1 d . . .
H51 H 0.5910 0.4774 1.1008 0.077 Uiso 1 1 calc . . .
C50 C 0.6175(4) 0.3746(5) 1.0581(3) 0.0561(19) Uani 1 1 d . . .
C58 C 0.6054(4) 0.1295(5) 1.0980(3) 0.0574(19) Uani 1 1 d . . .
H58 H 0.6383 0.1135 1.0759 0.069 Uiso 1 1 calc . . .
C60 C 0.5425(5) 0.0823(6) 1.0733(4) 0.089(3) Uani 1 1 d . . .
H60A H 0.5499 0.0181 1.0750 0.133 Uiso 1 1 calc . . .
H60B H 0.5283 0.1004 1.0354 0.133 Uiso 1 1 calc . . .
H60C H 0.5087 0.0976 1.0934 0.133 Uiso 1 1 calc . . .
C59 C 0.6309(4) 0.0941(6) 1.1550(4) 0.074(2) Uani 1 1 d . . .
H59A H 0.6336 0.0293 1.1538 0.112 Uiso 1 1 calc . . .
H59B H 0.6010 0.1115 1.1784 0.112 Uiso 1 1 calc . . .
H59C H 0.6744 0.1186 1.1694 0.112 Uiso 1 1 calc . . .
C55 C 0.6426(6) 0.4292(6) 1.0169(5) 0.092(3) Uani 1 1 d . . .
H55 H 0.6704 0.3900 0.9989 0.110 Uiso 1 1 calc . . .
C57 C 0.6847(5) 0.5073(7) 1.0419(6) 0.116(4) Uani 1 1 d . . .
H57A H 0.6993 0.5408 1.0133 0.174 Uiso 1 1 calc . . .
H57B H 0.7229 0.4853 1.0678 0.174 Uiso 1 1 calc . . .
H57C H 0.6590 0.5460 1.0607 0.174 Uiso 1 1 calc . . .
C56 C 0.5864(8) 0.4650(10) 0.9727(5) 0.152(6) Uani 1 1 d . . .
H56A H 0.6044 0.5018 0.9473 0.228 Uiso 1 1 calc . . .
H56B H 0.5568 0.5007 0.9896 0.228 Uiso 1 1 calc . . .
H56C H 0.5621 0.4153 0.9532 0.228 Uiso 1 1 calc . . .
C61 C 0.6898(3) 0.1069(5) 0.8782(3) 0.0525(19) Uani 1 1 d . . .
C62 C 0.6865(3) 0.1607(6) 0.8322(3) 0.061(2) Uani 1 1 d . . .
C63 C 0.6964(4) 0.1189(7) 0.7851(3) 0.073(3) Uani 1 1 d . . .
H63 H 0.6948 0.1529 0.7532 0.088 Uiso 1 1 calc . . .
C64 C 0.7083(4) 0.0294(8) 0.7842(4) 0.083(3) Uani 1 1 d . . .
H64 H 0.7139 0.0024 0.7514 0.100 Uiso 1 1 calc . . .
C65 C 0.7124(4) -0.0213(7) 0.8298(4) 0.074(3) Uani 1 1 d . . .
H65 H 0.7211 -0.0829 0.8284 0.089 Uiso 1 1 calc . . .
C66 C 0.7037(3) 0.0173(5) 0.8790(3) 0.0551(19) Uani 1 1 d . . .
C67 C 0.6723(4) 0.2587(7) 0.8339(3) 0.072(2) Uani 1 1 d . . .
H67 H 0.6379 0.2649 0.8560 0.086 Uiso 1 1 calc . . .
C68 C 0.6453(5) 0.3010(9) 0.7811(4) 0.114(4) Uani 1 1 d . . .
H68A H 0.6378 0.3641 0.7867 0.171 Uiso 1 1 calc . . .
H68B H 0.6039 0.2725 0.7646 0.171 Uiso 1 1 calc . . .
H68C H 0.6765 0.2945 0.7572 0.171 Uiso 1 1 calc . . .
C69 C 0.7324(4) 0.3098(6) 0.8646(4) 0.077(3) Uani 1 1 d . . .
H69A H 0.7494 0.2808 0.8994 0.116 Uiso 1 1 calc . . .
H69B H 0.7197 0.3708 0.8710 0.116 Uiso 1 1 calc . . .
H69C H 0.7663 0.3105 0.8430 0.116 Uiso 1 1 calc . . .
C70 C 0.7064(4) -0.0372(6) 0.9290(3) 0.064(2) Uani 1 1 d . . .
H70 H 0.7198 0.0032 0.9608 0.077 Uiso 1 1 calc . . .
C72 C 0.6383(4) -0.0750(6) 0.9319(4) 0.084(3) Uani 1 1 d . . .
H72A H 0.6418 -0.1103 0.9650 0.126 Uiso 1 1 calc . . .
H72B H 0.6225 -0.1125 0.9002 0.126 Uiso 1 1 calc . . .
H72C H 0.6076 -0.0261 0.9323 0.126 Uiso 1 1 calc . . .
C71 C 0.7582(5) -0.1121(7) 0.9347(4) 0.101(4) Uani 1 1 d . . .
H71A H 0.7579 -0.1459 0.9679 0.151 Uiso 1 1 calc . . .
H71B H 0.8016 -0.0862 0.9366 0.151 Uiso 1 1 calc . . .
H71C H 0.7477 -0.1517 0.9033 0.151 Uiso 1 1 calc . . .
C73 C 1.0717(5) 0.3761(8) 1.2217(4) 0.103(3) Uani 1 1 d . . .
H73A H 1.0917 0.3213 1.2109 0.123 Uiso 1 1 calc . . .
H73B H 1.1066 0.4215 1.2299 0.123 Uiso 1 1 calc . . .
C74 C 0.4299(6) 0.3698(8) 0.7781(4) 0.104(3) Uani 1 1 d . . .
H74A H 0.3953 0.4156 0.7723 0.125 Uiso 1 1 calc . . .
H74B H 0.4103 0.3140 0.7879 0.125 Uiso 1 1 calc . . .
C75 C 1.1668(9) 0.1722(10) 1.3675(6) 0.065(4) Uani 0.50 1 d P . .
H75A H 1.1379 0.2229 1.3540 0.078 Uiso 0.50 1 calc P . .
H75B H 1.2045 0.1751 1.3494 0.078 Uiso 0.50 1 calc P . .
B B 1.2479(4) 0.2415(6) 1.2554(3) 0.1255(16) Uiso 1 1 d D . .
F1 F 1.2434(7) 0.2153(10) 1.2036(4) 0.1255(16) Uiso 0.50 1 d PD . .
F2 F 1.1902(5) 0.2719(9) 1.2642(6) 0.1255(16) Uiso 0.50 1 d PD . .
F3 F 1.2261(7) 0.1588(7) 1.2618(6) 0.1255(16) Uiso 0.50 1 d PD . .
F4 F 1.2163(6) 0.2750(10) 1.2075(4) 0.1255(16) Uiso 0.50 1 d PD . .
F5 F 1.3104(5) 0.2294(9) 1.2502(6) 0.1255(16) Uiso 0.50 1 d PD . .
F6 F 1.2893(6) 0.2033(9) 1.2974(4) 0.1255(16) Uiso 0.50 1 d PD . .
F7 F 1.2789(6) 0.3203(7) 1.2643(6) 0.1255(16) Uiso 0.50 1 d PD . .
F8 F 1.2517(7) 0.2856(9) 1.3025(4) 0.1255(16) Uiso 0.50 1 d PD . .

loop_
_atom_site_aniso_label
_atom_site_aniso_U_11
_atom_site_aniso_U_22
_atom_site_aniso_U_33
_atom_site_aniso_U_23
_atom_site_aniso_U_13
_atom_site_aniso_U_12
Ag 0.0286(2) 0.0517(3) 0.0467(3) -0.0022(3) 0.00110(18) 0.0004(3)
Cl1 0.102(2) 0.302(6) 0.0724(18) 0.008(3) 0.0217(16) -0.031(3)
Cl2 0.113(2) 0.101(2) 0.106(2) 0.0218(17) 0.0230(17) -0.0079(17)
Cl3 0.130(3) 0.110(2) 0.116(2) -0.0254(19) 0.0205(19) 0.009(2)
Cl4 0.104(2) 0.270(5) 0.0781(19) 0.014(2) 0.0224(16) 0.046(3)
Cl5 0.196(6) 0.040(2) 0.065(3) 0.009(2) 0.048(3) -0.012(3)
Cl6 0.145(5) 0.105(4) 0.066(3) 0.027(3) -0.032(3) -0.046(4)
N1 0.030(3) 0.043(3) 0.042(3) 0.006(2) 0.007(2) -0.004(2)
N2 0.032(3) 0.039(3) 0.039(3) -0.004(2) 0.010(2) -0.007(2)
N3 0.032(3) 0.042(3) 0.047(3) 0.000(2) 0.008(2) 0.005(2)
N4 0.032(3) 0.056(4) 0.046(3) -0.009(3) 0.000(2) 0.006(3)
C7 0.028(3) 0.064(5) 0.065(5) -0.031(4) 0.001(3) -0.001(3)
C8 0.038(4) 0.077(6) 0.064(5) -0.024(4) -0.010(3) 0.010(4)
C9 0.046(4) 0.086(6) 0.052(4) -0.009(4) -0.011(3) 0.011(4)
C10 0.042(4) 0.063(5) 0.049(4) -0.002(4) 0.001(3) 0.001(3)
C11 0.031(3) 0.058(4) 0.043(4) -0.006(3) -0.003(3) 0.002(3)
C12 0.030(3) 0.053(4) 0.049(4) -0.019(3) 0.004(3) -0.002(3)
C3 0.030(3) 0.050(4) 0.054(4) -0.018(3) 0.010(3) -0.005(3)
C4 0.039(4) 0.069(5) 0.064(5) -0.020(4) 0.020(3) -0.016(4)
C5 0.036(4) 0.085(6) 0.079(6) -0.031(5) 0.023(4) -0.017(4)
C6 0.028(3) 0.088(7) 0.088(6) -0.040(5) 0.013(4) -0.010(4)
C1 0.026(3) 0.046(4) 0.037(3) -0.002(3) 0.004(2) -0.003(3)
C2 0.032(3) 0.043(4) 0.041(3) -0.011(3) 0.009(2) -0.006(3)
C13 0.023(3) 0.060(5) 0.046(4) 0.013(3) 0.003(2) -0.003(3)
C18 0.032(3) 0.060(5) 0.061(4) 0.014(4) 0.005(3) -0.001(3)
C17 0.046(4) 0.082(6) 0.072(6) 0.040(5) 0.011(4) 0.002(4)
C16 0.056(5) 0.107(8) 0.052(5) 0.024(5) 0.013(4) 0.001(5)
C15 0.051(4) 0.098(7) 0.045(4) 0.006(4) 0.016(3) -0.004(4)
C14 0.035(3) 0.076(5) 0.042(4) -0.001(4) 0.006(3) -0.004(4)
C22 0.043(4) 0.060(5) 0.061(5) 0.012(4) 0.003(3) -0.006(4)
C23 0.060(5) 0.067(6) 0.101(7) 0.005(5) 0.009(5) -0.023(4)
C24 0.050(5) 0.079(7) 0.114(8) -0.011(6) 0.004(5) -0.007(5)
C19 0.045(4) 0.069(5) 0.052(4) -0.004(4) 0.014(3) -0.003(4)
C20 0.068(5) 0.105(8) 0.068(6) -0.023(5) 0.011(4) -0.014(5)
C21 0.068(5) 0.074(6) 0.078(6) -0.007(5) 0.011(4) 0.001(5)
C25 0.035(3) 0.044(4) 0.044(4) -0.003(3) 0.013(3) -0.008(3)
C30 0.051(4) 0.052(5) 0.046(4) -0.004(3) 0.018(3) -0.003(3)
C29 0.073(5) 0.068(6) 0.049(4) -0.009(4) 0.028(4) -0.008(4)
C28 0.077(6) 0.081(6) 0.057(5) 0.006(4) 0.033(4) -0.016(5)
C27 0.083(6) 0.055(5) 0.082(6) 0.010(5) 0.034(5) -0.009(4)
C26 0.063(5) 0.047(4) 0.063(5) -0.006(4) 0.027(4) -0.011(4)
C34 0.118(8) 0.058(5) 0.062(5) -0.007(4) 0.050(5) 0.005(5)
C35 0.145(11) 0.088(8) 0.136(10) -0.035(7) -0.055(8) 0.040(8)
C36 0.068(6) 0.067(7) 0.183(12) -0.042(7) 0.000(7) 0.002(5)
C31 0.115(8) 0.052(6) 0.098(7) -0.008(5) 0.054(6) -0.010(5)
C32 0.100(8) 0.062(7) 0.156(11) -0.010(7) 0.031(7) 0.008(6)
C33 0.195(15) 0.139(12) 0.096(9) -0.038(8) -0.009(9) 0.069(11)
C43 0.028(3) 0.051(5) 0.079(5) 0.024(4) -0.007(3) -0.001(3)
C44 0.025(3) 0.054(5) 0.104(7) 0.025(5) 0.000(4) 0.004(3)
C45 0.032(4) 0.060(5) 0.105(7) 0.027(5) 0.017(4) 0.014(4)
C46 0.036(4) 0.055(5) 0.079(5) 0.013(4) 0.015(3) 0.009(3)
C47 0.026(3) 0.046(4) 0.068(5) 0.011(3) 0.005(3) 0.009(3)
C48 0.028(3) 0.042(4) 0.066(4) 0.017(3) 0.001(3) 0.001(3)
C39 0.031(3) 0.047(4) 0.052(4) 0.005(3) -0.004(3) -0.003(3)
C40 0.044(4) 0.065(5) 0.053(4) 0.002(4) -0.006(3) -0.006(4)
C41 0.055(5) 0.071(6) 0.059(5) 0.009(4) -0.013(4) -0.013(4)
C42 0.037(4) 0.064(5) 0.071(5) 0.022(4) -0.013(3) -0.004(4)
C37 0.027(3) 0.043(4) 0.052(4) 0.003(3) 0.005(3) 0.010(3)
C38 0.031(3) 0.043(4) 0.047(4) 0.002(3) 0.001(3) 0.004(3)
C49 0.033(3) 0.048(4) 0.050(4) -0.004(3) 0.011(3) 0.005(3)
C54 0.038(3) 0.053(4) 0.054(4) 0.004(3) 0.013(3) 0.005(3)
C53 0.063(5) 0.083(6) 0.060(5) 0.012(4) 0.027(4) 0.017(4)
C52 0.071(5) 0.070(6) 0.071(6) -0.008(5) 0.027(4) 0.019(5)
C51 0.075(5) 0.046(5) 0.076(6) -0.009(4) 0.028(4) 0.015(4)
C50 0.059(5) 0.044(4) 0.070(5) 0.001(4) 0.026(4) 0.011(4)
C58 0.058(4) 0.048(4) 0.069(5) 0.013(4) 0.022(4) 0.002(4)
C60 0.104(7) 0.060(6) 0.090(7) 0.021(5) -0.009(6) -0.013(5)
C59 0.059(5) 0.078(6) 0.086(6) 0.029(5) 0.015(4) 0.003(4)
C55 0.122(8) 0.045(5) 0.130(9) 0.007(5) 0.078(7) 0.010(5)
C57 0.087(7) 0.075(7) 0.180(12) 0.044(8) 0.015(8) -0.005(6)
C56 0.200(14) 0.146(12) 0.092(8) 0.049(8) -0.012(9) -0.095(11)
C61 0.033(3) 0.073(5) 0.047(4) -0.022(4) -0.003(3) 0.005(3)
C62 0.041(4) 0.079(6) 0.060(5) -0.012(4) 0.004(3) 0.000(4)
C63 0.051(5) 0.116(8) 0.054(5) -0.016(5) 0.014(4) -0.015(5)
C64 0.060(5) 0.118(9) 0.073(6) -0.045(6) 0.019(4) -0.005(6)
C65 0.048(4) 0.092(7) 0.081(6) -0.044(6) 0.012(4) 0.000(4)
C66 0.034(3) 0.066(5) 0.061(5) -0.024(4) 0.002(3) 0.004(3)
C67 0.062(5) 0.091(7) 0.057(5) 0.007(5) -0.003(4) -0.004(5)
C68 0.088(7) 0.166(12) 0.080(7) 0.025(8) -0.005(5) -0.011(8)
C69 0.068(5) 0.087(7) 0.071(5) 0.012(5) 0.002(4) -0.010(5)
C70 0.049(4) 0.065(5) 0.071(5) -0.022(4) -0.006(4) 0.015(4)
C72 0.063(5) 0.070(6) 0.110(8) 0.003(5) -0.002(5) 0.000(5)
C71 0.081(7) 0.102(8) 0.110(8) -0.025(7) -0.002(6) 0.043(6)
C73 0.102(8) 0.118(9) 0.093(8) -0.031(7) 0.027(6) -0.008(7)
C74 0.107(8) 0.113(9) 0.095(8) 0.023(7) 0.028(6) 0.002(7)
C75 0.091(12) 0.046(9) 0.060(10) 0.012(7) 0.019(8) -0.007(8)

loop_
_atom_type_symbol
_atom_type_description
_atom_type_scat_dispersion_real
_atom_type_scat_dispersion_imag
_atom_type_scat_source
C C 0.0033 0.0016 'International Tables Vol C Tables 4.2.6.8 and 6.1.1.4'
H H 0.0000 0.0000 'International Tables Vol C Tables 4.2.6.8 and 6.1.1.4'
B B 0.0013 0.0007 'International Tables Vol C Tables 4.2.6.8 and 6.1.1.4'
N N 0.0061 0.0033 'International Tables Vol C Tables 4.2.6.8 and 6.1.1.4'
F F 0.0171 0.0103 'International Tables Vol C Tables 4.2.6.8 and 6.1.1.4'
Cl Cl 0.1484 0.1585 'International Tables Vol C Tables 4.2.6.8 and 6.1.1.4'
Ag Ag -0.8971 1.1015 'International Tables Vol C Tables 4.2.6.8 and 6.1.1.4'

loop_
_geom_angle_atom_site_label_1
_geom_angle_atom_site_label_2
_geom_angle_atom_site_label_3
_geom_angle
_geom_angle_site_symmetry_1
_geom_angle_site_symmetry_3
_geom_angle_publ_flag
N1 Ag N4 149.55(19) . . ?
N1 Ag N3 115.03(17) . . ?
N4 Ag N3 71.47(18) . . ?
N1 Ag N2 71.66(16) . . ?
N4 Ag N2 118.15(18) . . ?
N3 Ag N2 150.94(17) . . ?
C1 N1 C13 115.7(5) . . ?
C1 N1 Ag 115.3(4) . . ?
C13 N1 Ag 129.0(4) . . ?
C2 N2 C25 116.8(5) . . ?
C2 N2 Ag 111.6(4) . . ?
C25 N2 Ag 131.5(4) . . ?
C37 N3 C49 116.9(5) . . ?
C37 N3 Ag 112.4(4) . . ?
C49 N3 Ag 130.7(4) . . ?
C38 N4 C61 117.4(5) . . ?
C38 N4 Ag 114.7(4) . . ?
C61 N4 Ag 127.8(4) . . ?
C8 C7 C12 116.8(7) . . ?
C8 C7 C6 128.5(7) . . ?
C12 C7 C6 114.7(7) . . ?
C9 C8 C7 120.5(6) . . ?
C9 C8 H8 119.7 . . ?
C7 C8 H8 119.7 . . ?
C8 C9 C10 122.6(7) . . ?
C8 C9 H9 118.7 . . ?
C10 C9 H9 118.7 . . ?
C11 C10 C9 118.7(7) . . ?
C11 C10 H10 120.6 . . ?
C9 C10 H10 120.6 . . ?
C10 C11 C12 119.1(6) . . ?
C10 C11 C1 134.7(6) . . ?
C12 C11 C1 106.2(6) . . ?
C11 C12 C3 114.1(5) . . ?
C11 C12 C7 122.2(7) . . ?
C3 C12 C7 123.7(6) . . ?
C4 C3 C12 119.1(6) . . ?
C4 C3 C2 134.9(7) . . ?
C12 C3 C2 106.0(5) . . ?
C3 C4 C5 118.4(7) . . ?
C3 C4 H4 120.8 . . ?
C5 C4 H4 120.8 . . ?
C6 C5 C4 122.0(7) . . ?
C6 C5 H5 119.0 . . ?
C4 C5 H5 119.0 . . ?
C5 C6 C7 122.0(7) . . ?
C5 C6 H6 119.0 . . ?
C7 C6 H6 119.0 . . ?
N1 C1 C11 132.6(6) . . ?
N1 C1 C2 120.8(5) . . ?
C11 C1 C2 106.6(5) . . ?
N2 C2 C3 132.9(6) . . ?
N2 C2 C1 120.2(5) . . ?
C3 C2 C1 106.9(5) . . ?
C18 C13 C14 122.3(6) . . ?
C18 C13 N1 118.7(6) . . ?
C14 C13 N1 119.1(6) . . ?
C13 C18 C17 117.8(7) . . ?
C13 C18 C22 120.2(6) . . ?
C17 C18 C22 122.0(7) . . ?
C16 C17 C18 120.4(8) . . ?
C16 C17 H17 119.8 . . ?
C18 C17 H17 119.8 . . ?
C17 C16 C15 120.9(7) . . ?
C17 C16 H16 119.5 . . ?
C15 C16 H16 119.5 . . ?
C16 C15 C14 122.0(8) . . ?
C16 C15 H15 119.0 . . ?
C14 C15 H15 119.0 . . ?
C15 C14 C13 116.3(7) . . ?
C15 C14 C19 122.4(7) . . ?
C13 C14 C19 121.3(6) . . ?
C18 C22 C23 113.0(7) . . ?
C18 C22 C24 111.2(6) . . ?
C23 C22 C24 109.8(7) . . ?
C18 C22 H22 107.5 . . ?
C23 C22 H22 107.5 . . ?
C24 C22 H22 107.5 . . ?
C22 C23 H23A 109.5 . . ?
C22 C23 H23B 109.5 . . ?
H23A C23 H23B 109.5 . . ?
C22 C23 H23C 109.5 . . ?
H23A C23 H23C 109.5 . . ?
H23B C23 H23C 109.5 . . ?
C22 C24 H24A 109.5 . . ?
C22 C24 H24B 109.5 . . ?
H24A C24 H24B 109.5 . . ?
C22 C24 H24C 109.5 . . ?
H24A C24 H24C 109.5 . . ?
H24B C24 H24C 109.5 . . ?
C20 C19 C14 114.2(7) . . ?
C20 C19 C21 110.0(7) . . ?
C14 C19 C21 110.3(6) . . ?
C20 C19 H19 107.3 . . ?
C14 C19 H19 107.3 . . ?
C21 C19 H19 107.3 . . ?
C19 C20 H20A 109.5 . . ?
C19 C20 H20B 109.5 . . ?
H20A C20 H20B 109.5 . . ?
C19 C20 H20C 109.5 . . ?
H20A C20 H20C 109.5 . . ?
H20B C20 H20C 109.5 . . ?
C19 C21 H21A 109.5 . . ?
C19 C21 H21B 109.5 . . ?
H21A C21 H21B 109.5 . . ?
C19 C21 H21C 109.5 . . ?
H21A C21 H21C 109.5 . . ?
H21B C21 H21C 109.5 . . ?
C26 C25 C30 122.4(6) . . ?
C26 C25 N2 118.6(6) . . ?
C30 C25 N2 119.0(6) . . ?
C29 C30 C25 117.2(7) . . ?
C29 C30 C34 120.4(7) . . ?
C25 C30 C34 122.4(6) . . ?
C28 C29 C30 121.5(7) . . ?
C28 C29 H29 119.3 . . ?
C30 C29 H29 119.3 . . ?
C29 C28 C27 120.5(7) . . ?
C29 C28 H28 119.8 . . ?
C27 C28 H28 119.8 . . ?
C28 C27 C26 121.0(8) . . ?
C28 C27 H27 119.5 . . ?
C26 C27 H27 119.5 . . ?
C25 C26 C27 117.4(7) . . ?
C25 C26 C31 122.6(7) . . ?
C27 C26 C31 120.0(7) . . ?
C35 C34 C30 112.7(9) . . ?
C35 C34 C36 108.1(8) . . ?
C30 C34 C36 109.6(8) . . ?
C35 C34 H34 108.8 . . ?
C30 C34 H34 108.8 . . ?
C36 C34 H34 108.8 . . ?
C34 C35 H35A 109.5 . . ?
C34 C35 H35B 109.5 . . ?
H35A C35 H35B 109.5 . . ?
C34 C35 H35C 109.5 . . ?
H35A C35 H35C 109.5 . . ?
H35B C35 H35C 109.5 . . ?
C34 C36 H36A 109.5 . . ?
C34 C36 H36B 109.5 . . ?
H36A C36 H36B 109.5 . . ?
C34 C36 H36C 109.5 . . ?
H36A C36 H36C 109.5 . . ?
H36B C36 H36C 109.5 . . ?
C33 C31 C26 110.4(9) . . ?
C33 C31 C32 108.8(9) . . ?
C26 C31 C32 113.5(8) . . ?
C33 C31 H31 108.0 . . ?
C26 C31 H31 108.0 . . ?
C32 C31 H31 108.0 . . ?
C31 C32 H32A 109.5 . . ?
C31 C32 H32B 109.5 . . ?
H32A C32 H32B 109.5 . . ?
C31 C32 H32C 109.5 . . ?
H32A C32 H32C 109.5 . . ?
H32B C32 H32C 109.5 . . ?
C31 C33 H33A 109.5 . . ?
C31 C33 H33B 109.5 . . ?
H33A C33 H33B 109.5 . . ?
C31 C33 H33C 109.5 . . ?
H33A C33 H33C 109.5 . . ?
H33B C33 H33C 109.5 . . ?
C42 C43 C48 116.9(7) . . ?
C42 C43 C44 127.5(6) . . ?
C48 C43 C44 115.6(7) . . ?
C45 C44 C43 120.7(6) . . ?
C45 C44 H44 119.6 . . ?
C43 C44 H44 119.6 . . ?
C44 C45 C46 123.0(7) . . ?
C44 C45 H45 118.5 . . ?
C46 C45 H45 118.5 . . ?
C47 C46 C45 117.6(8) . . ?
C47 C46 H46 121.2 . . ?
C45 C46 H46 121.2 . . ?
C46 C47 C48 119.8(6) . . ?
C46 C47 C37 134.6(7) . . ?
C48 C47 C37 105.5(6) . . ?
C39 C48 C47 114.7(5) . . ?
C39 C48 C43 122.1(7) . . ?
C47 C48 C43 123.2(7) . . ?
C40 C39 C48 120.1(6) . . ?
C40 C39 C38 134.4(6) . . ?
C48 C39 C38 105.5(6) . . ?
C39 C40 C41 117.5(7) . . ?
C39 C40 H40 121.2 . . ?
C41 C40 H40 121.2 . . ?
C42 C41 C40 122.5(7) . . ?
C42 C41 H41 118.7 . . ?
C40 C41 H41 118.7 . . ?
C41 C42 C43 120.8(6) . . ?
C41 C42 H42 119.6 . . ?
C43 C42 H42 119.6 . . ?
N3 C37 C47 132.2(6) . . ?
N3 C37 C38 121.0(5) . . ?
C47 C37 C38 106.7(5) . . ?
N4 C38 C39 132.0(6) . . ?
N4 C38 C37 120.5(5) . . ?
C39 C38 C37 107.5(5) . . ?
C50 C49 C54 123.3(6) . . ?
C50 C49 N3 119.4(6) . . ?
C54 C49 N3 117.3(6) . . ?
C53 C54 C49 115.6(7) . . ?
C53 C54 C58 121.6(7) . . ?
C49 C54 C58 122.7(6) . . ?
C52 C53 C54 122.0(8) . . ?
C52 C53 H53 119.0 . . ?
C54 C53 H53 119.0 . . ?
C51 C52 C53 120.3(7) . . ?
C51 C52 H52 119.8 . . ?
C53 C52 H52 119.8 . . ?
C52 C51 C50 121.5(7) . . ?
C52 C51 H51 119.3 . . ?
C50 C51 H51 119.3 . . ?
C51 C50 C49 117.1(7) . . ?
C51 C50 C55 121.0(7) . . ?
C49 C50 C55 121.9(7) . . ?
C60 C58 C54 113.9(7) . . ?
C60 C58 C59 109.1(7) . . ?
C54 C58 C59 111.9(7) . . ?
C60 C58 H58 107.2 . . ?
C54 C58 H58 107.2 . . ?
C59 C58 H58 107.2 . . ?
C58 C60 H60A 109.5 . . ?
C58 C60 H60B 109.5 . . ?
H60A C60 H60B 109.5 . . ?
C58 C60 H60C 109.5 . . ?
H60A C60 H60C 109.5 . . ?
H60B C60 H60C 109.5 . . ?
C58 C59 H59A 109.5 . . ?
C58 C59 H59B 109.5 . . ?
H59A C59 H59B 109.5 . . ?
C58 C59 H59C 109.5 . . ?
H59A C59 H59C 109.5 . . ?
H59B C59 H59C 109.5 . . ?
C50 C55 C57 113.0(10) . . ?
C50 C55 C56 111.7(9) . . ?
C57 C55 C56 108.4(8) . . ?
C50 C55 H55 107.8 . . ?
C57 C55 H55 107.8 . . ?
C56 C55 H55 107.8 . . ?
C55 C57 H57A 109.5 . . ?
C55 C57 H57B 109.5 . . ?
H57A C57 H57B 109.5 . . ?
C55 C57 H57C 109.5 . . ?
H57A C57 H57C 109.5 . . ?
H57B C57 H57C 109.5 . . ?
C55 C56 H56A 109.5 . . ?
C55 C56 H56B 109.5 . . ?
H56A C56 H56B 109.5 . . ?
C55 C56 H56C 109.5 . . ?
H56A C56 H56C 109.5 . . ?
H56B C56 H56C 109.5 . . ?
C66 C61 C62 123.5(7) . . ?
C66 C61 N4 118.5(7) . . ?
C62 C61 N4 118.0(7) . . ?
C63 C62 C61 116.8(8) . . ?
C63 C62 C67 122.1(8) . . ?
C61 C62 C67 121.1(7) . . ?
C64 C63 C62 121.2(9) . . ?
C64 C63 H63 119.4 . . ?
C62 C63 H63 119.4 . . ?
C65 C64 C63 121.0(8) . . ?
C65 C64 H64 119.5 . . ?
C63 C64 H64 119.5 . . ?
C64 C65 C66 120.6(9) . . ?
C64 C65 H65 119.7 . . ?
C66 C65 H65 119.7 . . ?
C61 C66 C65 117.0(8) . . ?
C61 C66 C70 121.4(7) . . ?
C65 C66 C70 121.5(8) . . ?
C68 C67 C62 115.9(9) . . ?
C68 C67 C69 110.8(8) . . ?
C62 C67 C69 111.2(7) . . ?
C68 C67 H67 106.1 . . ?
C62 C67 H67 106.1 . . ?
C69 C67 H67 106.1 . . ?
C67 C68 H68A 109.5 . . ?
C67 C68 H68B 109.5 . . ?
H68A C68 H68B 109.5 . . ?
C67 C68 H68C 109.5 . . ?
H68A C68 H68C 109.5 . . ?
H68B C68 H68C 109.5 . . ?
C67 C69 H69A 109.5 . . ?
C67 C69 H69B 109.5 . . ?
H69A C69 H69B 109.5 . . ?
C67 C69 H69C 109.5 . . ?
H69A C69 H69C 109.5 . . ?
H69B C69 H69C 109.5 . . ?
C66 C70 C72 111.5(6) . . ?
C66 C70 C71 112.6(8) . . ?
C72 C70 C71 110.9(8) . . ?
C66 C70 H70 107.2 . . ?
C72 C70 H70 107.2 . . ?
C71 C70 H70 107.2 . . ?
C70 C72 H72A 109.5 . . ?
C70 C72 H72B 109.5 . . ?
H72A C72 H72B 109.5 . . ?
C70 C72 H72C 109.5 . . ?
H72A C72 H72C 109.5 . . ?
H72B C72 H72C 109.5 . . ?
C70 C71 H71A 109.5 . . ?
C70 C71 H71B 109.5 . . ?
H71A C71 H71B 109.5 . . ?
C70 C71 H71C 109.5 . . ?
H71A C71 H71C 109.5 . . ?
H71B C71 H71C 109.5 . . ?
Cl1 C73 Cl2 113.8(6) . . ?
Cl1 C73 H73A 108.8 . . ?
Cl2 C73 H73A 108.8 . . ?
Cl1 C73 H73B 108.8 . . ?
Cl2 C73 H73B 108.8 . . ?
H73A C73 H73B 107.7 . . ?
Cl3 C74 Cl4 113.7(6) . . ?
Cl3 C74 H74A 108.8 . . ?
Cl4 C74 H74A 108.8 . . ?
Cl3 C74 H74B 108.8 . . ?
Cl4 C74 H74B 108.8 . . ?
H74A C74 H74B 107.7 . . ?
Cl6 C75 Cl5 118.1(9) . . ?
Cl6 C75 H75A 107.8 . . ?
Cl5 C75 H75A 107.8 . . ?
Cl6 C75 H75B 107.8 . . ?
Cl5 C75 H75B 107.8 . . ?
H75A C75 H75B 107.1 . . ?
F4 B F6 167.9(11) . . ?
F4 B F8 122.1(11) . . ?
F6 B F8 67.0(9) . . ?
F4 B F1 47.1(8) . . ?
F6 B F1 122.7(11) . . ?
F8 B F1 167.4(12) . . ?
F4 B F7 87.0(10) . . ?
F6 B F7 92.2(10) . . ?
F8 B F7 58.6(8) . . ?
F1 B F7 110.8(11) . . ?
F4 B F2 74.5(9) . . ?
F6 B F2 117.7(10) . . ?
F8 B F2 65.1(8) . . ?
F1 B F2 111.9(10) . . ?
F7 B F2 94.9(10) . . ?
F4 B F3 109.8(11) . . ?
F6 B F3 71.9(9) . . ?
F8 B F3 108.0(11) . . ?
F1 B F3 83.6(10) . . ?
F7 B F3 163.0(10) . . ?
F2 B F3 87.6(10) . . ?
F4 B F5 105.6(10) . . ?
F6 B F5 62.8(8) . . ?
F8 B F5 105.6(10) . . ?
F1 B F5 75.1(9) . . ?
F7 B F5 72.3(9) . . ?
F2 B F5 167.2(11) . . ?
F3 B F5 104.1(10) . . ?
F4 F1 B 66.4(4) . . ?
F4 F1 F5 102.2(10) . . ?
B F1 F5 52.4(5) . . ?
B F2 F8 57.4(4) . . ?
B F2 F4 52.8(5) . . ?
F8 F2 F4 99.7(7) . . ?
B F3 F6 54.1(4) . . ?
F1 F4 B 66.4(4) . . ?
F1 F4 F2 109.4(9) . . ?
B F4 F2 52.8(5) . . ?
B F5 F6 58.6(4) . . ?
B F5 F7 53.8(5) . . ?
F6 F5 F7 80.6(9) . . ?
B F5 F1 52.4(5) . . ?
F6 F5 F1 101.5(8) . . ?
F7 F5 F1 86.6(8) . . ?
B F6 F5 58.6(4) . . ?
B F6 F8 56.5(4) . . ?
F5 F6 F8 95.9(9) . . ?
B F6 F3 54.1(4) . . ?
F5 F6 F3 90.6(9) . . ?
F8 F6 F3 90.6(8) . . ?
F8 F7 B 60.7(4) . . ?
F8 F7 F5 94.7(9) . . ?
B F7 F5 53.9(5) . . ?
F7 F8 B 60.7(4) . . ?
F7 F8 F2 91.5(10) . . ?
B F8 F2 57.5(4) . . ?
F7 F8 F6 87.3(9) . . ?
B F8 F6 56.5(4) . . ?
F2 F8 F6 103.5(8) . . ?

loop_
_geom_bond_atom_site_label_1
_geom_bond_atom_site_label_2
_geom_bond_distance
_geom_bond_site_symmetry_2
_geom_bond_publ_flag
Ag N1 2.356(5) . ?
Ag N4 2.374(5) . ?
Ag N3 2.440(5) . ?
Ag N2 2.465(5) . ?
Cl1 C73 1.707(11) . ?
Cl2 C73 1.753(12) . ?
Cl3 C74 1.736(12) . ?
Cl4 C74 1.741(11) . ?
Cl5 C75 1.762(17) . ?
Cl6 C75 1.685(17) . ?
N1 C1 1.268(7) . ?
N1 C13 1.433(8) . ?
N2 C2 1.286(7) . ?
N2 C25 1.435(8) . ?
N3 C37 1.278(8) . ?
N3 C49 1.444(8) . ?
N4 C38 1.284(8) . ?
N4 C61 1.444(8) . ?
C7 C8 1.406(11) . ?
C7 C12 1.421(8) . ?
C7 C6 1.424(11) . ?
C8 C9 1.369(11) . ?
C8 H8 0.9500 . ?
C9 C10 1.413(9) . ?
C9 H9 0.9500 . ?
C10 C11 1.374(9) . ?
C10 H10 0.9500 . ?
C11 C12 1.417(9) . ?
C11 C1 1.479(8) . ?
C12 C3 1.420(9) . ?
C3 C4 1.381(9) . ?
C3 C2 1.477(8) . ?
C4 C5 1.422(10) . ?
C4 H4 0.9500 . ?
C5 C6 1.372(12) . ?
C5 H5 0.9500 . ?
C6 H6 0.9500 . ?
C1 C2 1.526(8) . ?
C13 C18 1.394(10) . ?
C13 C14 1.422(10) . ?
C18 C17 1.409(10) . ?
C18 C22 1.515(11) . ?
C17 C16 1.367(12) . ?
C17 H17 0.9500 . ?
C16 C15 1.371(12) . ?
C16 H16 0.9500 . ?
C15 C14 1.392(10) . ?
C15 H15 0.9500 . ?
C14 C19 1.506(11) . ?
C22 C23 1.534(10) . ?
C22 C24 1.541(11) . ?
C22 H22 1.0000 . ?
C23 H23A 0.9800 . ?
C23 H23B 0.9800 . ?
C23 H23C 0.9800 . ?
C24 H24A 0.9800 . ?
C24 H24B 0.9800 . ?
C24 H24C 0.9800 . ?
C19 C20 1.502(11) . ?
C19 C21 1.512(11) . ?
C19 H19 1.0000 . ?
C20 H20A 0.9800 . ?
C20 H20B 0.9800 . ?
C20 H20C 0.9800 . ?
C21 H21A 0.9800 . ?
C21 H21B 0.9800 . ?
C21 H21C 0.9800 . ?
C25 C26 1.380(10) . ?
C25 C30 1.408(9) . ?
C30 C29 1.386(10) . ?
C30 C34 1.531(11) . ?
C29 C28 1.358(11) . ?
C29 H29 0.9500 . ?
C28 C27 1.375(12) . ?
C28 H28 0.9500 . ?
C27 C26 1.397(10) . ?
C27 H27 0.9500 . ?
C26 C31 1.508(11) . ?
C34 C35 1.486(14) . ?
C34 C36 1.543(14) . ?
C34 H34 1.0000 . ?
C35 H35A 0.9800 . ?
C35 H35B 0.9800 . ?
C35 H35C 0.9800 . ?
C36 H36A 0.9800 . ?
C36 H36B 0.9800 . ?
C36 H36C 0.9800 . ?
C31 C33 1.506(16) . ?
C31 C32 1.560(14) . ?
C31 H31 1.0000 . ?
C32 H32A 0.9800 . ?
C32 H32B 0.9800 . ?
C32 H32C 0.9800 . ?
C33 H33A 0.9800 . ?
C33 H33B 0.9800 . ?
C33 H33C 0.9800 . ?
C43 C42 1.405(11) . ?
C43 C48 1.411(8) . ?
C43 C44 1.430(11) . ?
C44 C45 1.360(12) . ?
C44 H44 0.9500 . ?
C45 C46 1.425(10) . ?
C45 H45 0.9500 . ?
C46 C47 1.375(9) . ?
C46 H46 0.9500 . ?
C47 C48 1.411(10) . ?
C47 C37 1.487(8) . ?
C48 C39 1.409(9) . ?
C39 C40 1.379(10) . ?
C39 C38 1.478(8) . ?
C40 C41 1.424(9) . ?
C40 H40 0.9500 . ?
C41 C42 1.366(11) . ?
C41 H41 0.9500 . ?
C42 H42 0.9500 . ?
C37 C38 1.502(9) . ?
C49 C50 1.395(10) . ?
C49 C54 1.402(9) . ?
C54 C53 1.399(10) . ?
C54 C58 1.515(10) . ?
C53 C52 1.373(12) . ?
C53 H53 0.9500 . ?
C52 C51 1.357(11) . ?
C52 H52 0.9500 . ?
C51 C50 1.390(10) . ?
C51 H51 0.9500 . ?
C50 C55 1.503(11) . ?
C58 C60 1.512(12) . ?
C58 C59 1.524(11) . ?
C58 H58 1.0000 . ?
C60 H60A 0.9800 . ?
C60 H60B 0.9800 . ?
C60 H60C 0.9800 . ?
C59 H59A 0.9800 . ?
C59 H59B 0.9800 . ?
C59 H59C 0.9800 . ?
C55 C57 1.527(15) . ?
C55 C56 1.541(17) . ?
C55 H55 1.0000 . ?
C57 H57A 0.9800 . ?
C57 H57B 0.9800 . ?
C57 H57C 0.9800 . ?
C56 H56A 0.9800 . ?
C56 H56B 0.9800 . ?
C56 H56C 0.9800 . ?
C61 C66 1.383(10) . ?
C61 C62 1.406(11) . ?
C62 C63 1.397(11) . ?
C62 C67 1.510(12) . ?
C63 C64 1.374(14) . ?
C63 H63 0.9500 . ?
C64 C65 1.370(14) . ?
C64 H64 0.9500 . ?
C65 C66 1.418(10) . ?
C65 H65 0.9500 . ?
C66 C70 1.497(12) . ?
C67 C68 1.480(13) . ?
C67 C69 1.539(12) . ?
C67 H67 1.0000 . ?
C68 H68A 0.9800 . ?
C68 H68B 0.9800 . ?
C68 H68C 0.9800 . ?
C69 H69A 0.9800 . ?
C69 H69B 0.9800 . ?
C69 H69C 0.9800 . ?
C70 C72 1.548(12) . ?
C70 C71 1.551(11) . ?
C70 H70 1.0000 . ?
C72 H72A 0.9800 . ?
C72 H72B 0.9800 . ?
C72 H72C 0.9800 . ?
C71 H71A 0.9800 . ?
C71 H71B 0.9800 . ?
C71 H71C 0.9800 . ?
C73 H73A 0.9900 . ?
C73 H73B 0.9900 . ?
C74 H74A 0.9900 . ?
C74 H74B 0.9900 . ?
C75 H75A 0.9900 . ?
C75 H75B 0.9900 . ?
B F4 1.3498(10) . ?
B F6 1.3499(10) . ?
B F8 1.3500(11) . ?
B F1 1.3500(11) . ?
B F7 1.3503(11) . ?
B F2 1.3503(10) . ?
B F3 1.3504(11) . ?
B F5 1.3505(11) . ?
F1 F4 1.079(16) . ?
F1 F5 1.647(17) . ?
F2 F8 1.453(17) . ?
F2 F4 1.634(17) . ?
F3 F6 1.585(17) . ?
F5 F6 1.407(17) . ?
F5 F7 1.593(17) . ?
F6 F8 1.490(17) . ?
F7 F8 1.322(17) . ?

loop_
_geom_torsion_atom_site_label_1
_geom_torsion_atom_site_label_2
_geom_torsion_atom_site_label_3
_geom_torsion_atom_site_label_4
_geom_torsion
_geom_torsion_site_symmetry_1
_geom_torsion_site_symmetry_2
_geom_torsion_site_symmetry_3
_geom_torsion_site_symmetry_4
_geom_torsion_publ_flag
N4 Ag N1 C1 109.1(5) . . . . ?
N3 Ag N1 C1 -155.1(4) . . . . ?
N2 Ag N1 C1 -5.6(4) . . . . ?
N4 Ag N1 C13 -69.8(7) . . . . ?
N3 Ag N1 C13 26.1(6) . . . . ?
N2 Ag N1 C13 175.6(6) . . . . ?
N1 Ag N2 C2 3.3(4) . . . . ?
N4 Ag N2 C2 -145.2(4) . . . . ?
N3 Ag N2 C2 112.0(5) . . . . ?
N1 Ag N2 C25 179.0(6) . . . . ?
N4 Ag N2 C25 30.5(6) . . . . ?
N3 Ag N2 C25 -72.2(6) . . . . ?
N1 Ag N3 C37 -147.9(4) . . . . ?
N4 Ag N3 C37 -0.1(5) . . . . ?
N2 Ag N3 C37 114.9(5) . . . . ?
N1 Ag N3 C49 31.6(6) . . . . ?
N4 Ag N3 C49 179.4(6) . . . . ?
N2 Ag N3 C49 -65.7(7) . . . . ?
N1 Ag N4 C38 107.2(5) . . . . ?
N3 Ag N4 C38 -0.8(5) . . . . ?
N2 Ag N4 C38 -150.9(5) . . . . ?
N1 Ag N4 C61 -77.2(7) . . . . ?
N3 Ag N4 C61 174.8(6) . . . . ?
N2 Ag N4 C61 24.7(7) . . . . ?
C12 C7 C8 C9 1.5(11) . . . . ?
C6 C7 C8 C9 -180.0(8) . . . . ?
C7 C8 C9 C10 -2.8(13) . . . . ?
C8 C9 C10 C11 1.4(12) . . . . ?
C9 C10 C11 C12 1.2(11) . . . . ?
C9 C10 C11 C1 179.9(8) . . . . ?
C10 C11 C12 C3 177.4(6) . . . . ?
C1 C11 C12 C3 -1.6(8) . . . . ?
C10 C11 C12 C7 -2.4(10) . . . . ?
C1 C11 C12 C7 178.6(6) . . . . ?
C8 C7 C12 C11 1.0(10) . . . . ?
C6 C7 C12 C11 -177.7(7) . . . . ?
C8 C7 C12 C3 -178.8(7) . . . . ?
C6 C7 C12 C3 2.5(10) . . . . ?
C11 C12 C3 C4 178.8(6) . . . . ?
C7 C12 C3 C4 -1.4(10) . . . . ?
C11 C12 C3 C2 -1.1(8) . . . . ?
C7 C12 C3 C2 178.8(6) . . . . ?
C12 C3 C4 C5 -1.1(10) . . . . ?
C2 C3 C4 C5 178.8(7) . . . . ?
C3 C4 C5 C6 2.3(12) . . . . ?
C4 C5 C6 C7 -1.1(13) . . . . ?
C8 C7 C6 C5 -179.8(8) . . . . ?
C12 C7 C6 C5 -1.3(11) . . . . ?
C13 N1 C1 C11 5.6(11) . . . . ?
Ag N1 C1 C11 -173.4(6) . . . . ?
C13 N1 C1 C2 -173.7(6) . . . . ?
Ag N1 C1 C2 7.3(8) . . . . ?
C10 C11 C1 N1 5.3(14) . . . . ?
C12 C11 C1 N1 -175.9(7) . . . . ?
C10 C11 C1 C2 -175.3(8) . . . . ?
C12 C11 C1 C2 3.5(7) . . . . ?
C25 N2 C2 C3 3.0(10) . . . . ?
Ag N2 C2 C3 179.4(6) . . . . ?
C25 N2 C2 C1 -177.5(5) . . . . ?
Ag N2 C2 C1 -1.1(7) . . . . ?
C4 C3 C2 N2 2.8(13) . . . . ?
C12 C3 C2 N2 -177.3(7) . . . . ?
C4 C3 C2 C1 -176.7(8) . . . . ?
C12 C3 C2 C1 3.2(7) . . . . ?
N1 C1 C2 N2 -4.3(9) . . . . ?
C11 C1 C2 N2 176.3(6) . . . . ?
N1 C1 C2 C3 175.3(6) . . . . ?
C11 C1 C2 C3 -4.1(7) . . . . ?
C1 N1 C13 C18 -103.5(7) . . . . ?
Ag N1 C13 C18 75.4(7) . . . . ?
C1 N1 C13 C14 74.9(8) . . . . ?
Ag N1 C13 C14 -106.3(6) . . . . ?
C14 C13 C18 C17 -4.7(9) . . . . ?
N1 C13 C18 C17 173.6(6) . . . . ?
C14 C13 C18 C22 177.5(6) . . . . ?
N1 C13 C18 C22 -4.2(9) . . . . ?
C13 C18 C17 C16 0.7(10) . . . . ?
C22 C18 C17 C16 178.5(7) . . . . ?
C18 C17 C16 C15 3.3(12) . . . . ?
C17 C16 C15 C14 -3.5(13) . . . . ?
C16 C15 C14 C13 -0.4(11) . . . . ?
C16 C15 C14 C19 -178.7(7) . . . . ?
C18 C13 C14 C15 4.5(9) . . . . ?
N1 C13 C14 C15 -173.7(6) . . . . ?
C18 C13 C14 C19 -177.1(6) . . . . ?
N1 C13 C14 C19 4.6(9) . . . . ?
C13 C18 C22 C23 -145.7(7) . . . . ?
C17 C18 C22 C23 36.5(9) . . . . ?
C13 C18 C22 C24 90.3(8) . . . . ?
C17 C18 C22 C24 -87.4(8) . . . . ?
C15 C14 C19 C20 15.7(10) . . . . ?
C13 C14 C19 C20 -162.6(6) . . . . ?
C15 C14 C19 C21 -108.8(8) . . . . ?
C13 C14 C19 C21 73.0(8) . . . . ?
C2 N2 C25 C26 -99.5(8) . . . . ?
Ag N2 C25 C26 84.9(7) . . . . ?
C2 N2 C25 C30 81.7(7) . . . . ?
Ag N2 C25 C30 -93.9(7) . . . . ?
C26 C25 C30 C29 2.6(11) . . . . ?
N2 C25 C30 C29 -178.6(6) . . . . ?
C26 C25 C30 C34 -175.7(8) . . . . ?
N2 C25 C30 C34 3.0(10) . . . . ?
C25 C30 C29 C28 0.4(12) . . . . ?
C34 C30 C29 C28 178.7(8) . . . . ?
C30 C29 C28 C27 -1.8(14) . . . . ?
C29 C28 C27 C26 0.4(14) . . . . ?
C30 C25 C26 C27 -3.9(11) . . . . ?
N2 C25 C26 C27 177.3(7) . . . . ?
C30 C25 C26 C31 176.4(8) . . . . ?
N2 C25 C26 C31 -2.4(11) . . . . ?
C28 C27 C26 C25 2.4(13) . . . . ?
C28 C27 C26 C31 -177.9(9) . . . . ?
C29 C30 C34 C35 66.0(11) . . . . ?
C25 C30 C34 C35 -115.8(9) . . . . ?
C29 C30 C34 C36 -54.5(11) . . . . ?
C25 C30 C34 C36 123.8(8) . . . . ?
C25 C26 C31 C33 92.8(11) . . . . ?
C27 C26 C31 C33 -86.9(12) . . . . ?
C25 C26 C31 C32 -144.8(8) . . . . ?
C27 C26 C31 C32 35.6(12) . . . . ?
C42 C43 C44 C45 177.9(8) . . . . ?
C48 C43 C44 C45 -2.0(11) . . . . ?
C43 C44 C45 C46 1.6(12) . . . . ?
C44 C45 C46 C47 -1.1(12) . . . . ?
C45 C46 C47 C48 1.1(11) . . . . ?
C45 C46 C47 C37 177.7(7) . . . . ?
C46 C47 C48 C39 179.3(6) . . . . ?
C37 C47 C48 C39 1.7(8) . . . . ?
C46 C47 C48 C43 -1.7(11) . . . . ?
C37 C47 C48 C43 -179.2(6) . . . . ?
C42 C43 C48 C39 1.1(10) . . . . ?
C44 C43 C48 C39 -178.9(6) . . . . ?
C42 C43 C48 C47 -177.8(7) . . . . ?
C44 C43 C48 C47 2.1(10) . . . . ?
C47 C48 C39 C40 176.8(7) . . . . ?
C43 C48 C39 C40 -2.2(10) . . . . ?
C47 C48 C39 C38 -2.9(8) . . . . ?
C43 C48 C39 C38 178.1(6) . . . . ?
C48 C39 C40 C41 1.8(11) . . . . ?
C38 C39 C40 C41 -178.7(7) . . . . ?
C39 C40 C41 C42 -0.3(12) . . . . ?
C40 C41 C42 C43 -0.8(13) . . . . ?
C48 C43 C42 C41 0.4(11) . . . . ?
C44 C43 C42 C41 -179.5(8) . . . . ?
C49 N3 C37 C47 4.0(11) . . . . ?
Ag N3 C37 C47 -176.4(6) . . . . ?
C49 N3 C37 C38 -178.7(6) . . . . ?
Ag N3 C37 C38 0.9(8) . . . . ?
C46 C47 C37 N3 0.8(14) . . . . ?
C48 C47 C37 N3 177.8(7) . . . . ?
C46 C47 C37 C38 -176.8(8) . . . . ?
C48 C47 C37 C38 0.2(7) . . . . ?
C61 N4 C38 C39 2.9(11) . . . . ?
Ag N4 C38 C39 179.0(6) . . . . ?
C61 N4 C38 C37 -174.5(6) . . . . ?
Ag N4 C38 C37 1.6(8) . . . . ?
C40 C39 C38 N4 5.5(14) . . . . ?
C48 C39 C38 N4 -174.9(7) . . . . ?
C40 C39 C38 C37 -176.8(8) . . . . ?
C48 C39 C38 C37 2.8(7) . . . . ?
N3 C37 C38 N4 -1.8(10) . . . . ?
C47 C37 C38 N4 176.1(6) . . . . ?
N3 C37 C38 C39 -179.8(6) . . . . ?
C47 C37 C38 C39 -1.8(7) . . . . ?
C37 N3 C49 C50 -94.8(8) . . . . ?
Ag N3 C49 C50 85.7(7) . . . . ?
C37 N3 C49 C54 85.8(8) . . . . ?
Ag N3 C49 C54 -93.7(7) . . . . ?
C50 C49 C54 C53 4.6(10) . . . . ?
N3 C49 C54 C53 -176.0(6) . . . . ?
C50 C49 C54 C58 -175.7(7) . . . . ?
N3 C49 C54 C58 3.6(9) . . . . ?
C49 C54 C53 C52 -1.7(12) . . . . ?
C58 C54 C53 C52 178.7(8) . . . . ?
C54 C53 C52 C51 -1.9(14) . . . . ?
C53 C52 C51 C50 2.8(14) . . . . ?
C52 C51 C50 C49 0.0(12) . . . . ?
C52 C51 C50 C55 -179.5(9) . . . . ?
C54 C49 C50 C51 -3.8(11) . . . . ?
N3 C49 C50 C51 176.8(6) . . . . ?
C54 C49 C50 C55 175.7(8) . . . . ?
N3 C49 C50 C55 -3.7(12) . . . . ?
C53 C54 C58 C60 81.8(10) . . . . ?
C49 C54 C58 C60 -97.8(9) . . . . ?
C53 C54 C58 C59 -42.5(10) . . . . ?
C49 C54 C58 C59 137.9(7) . . . . ?
C51 C50 C55 C57 43.6(12) . . . . ?
C49 C50 C55 C57 -135.9(8) . . . . ?
C51 C50 C55 C56 -79.0(13) . . . . ?
C49 C50 C55 C56 101.5(10) . . . . ?
C38 N4 C61 C66 -102.8(7) . . . . ?
Ag N4 C61 C66 81.7(8) . . . . ?
C38 N4 C61 C62 75.1(8) . . . . ?
Ag N4 C61 C62 -100.4(6) . . . . ?
C66 C61 C62 C63 1.7(10) . . . . ?
N4 C61 C62 C63 -176.1(6) . . . . ?
C66 C61 C62 C67 -178.8(7) . . . . ?
N4 C61 C62 C67 3.3(10) . . . . ?
C61 C62 C63 C64 0.3(11) . . . . ?
C67 C62 C63 C64 -179.1(8) . . . . ?
C62 C63 C64 C65 -1.5(13) . . . . ?
C63 C64 C65 C66 0.6(13) . . . . ?
C62 C61 C66 C65 -2.5(10) . . . . ?
N4 C61 C66 C65 175.3(6) . . . . ?
C62 C61 C66 C70 -179.8(6) . . . . ?
N4 C61 C66 C70 -2.0(10) . . . . ?
C64 C65 C66 C61 1.4(11) . . . . ?
C64 C65 C66 C70 178.6(7) . . . . ?
C63 C62 C67 C68 22.1(12) . . . . ?
C61 C62 C67 C68 -157.4(8) . . . . ?
C63 C62 C67 C69 -105.7(9) . . . . ?
C61 C62 C67 C69 74.9(9) . . . . ?
C61 C66 C70 C72 88.4(9) . . . . ?
C65 C66 C70 C72 -88.7(9) . . . . ?
C61 C66 C70 C71 -146.3(7) . . . . ?
C65 C66 C70 C71 36.6(10) . . . . ?
F6 B F1 F4 -171.6(14) . . . . ?
F8 B F1 F4 -33(5) . . . . ?
F7 B F1 F4 -64.6(14) . . . . ?
F2 B F1 F4 39.9(15) . . . . ?
F3 B F1 F4 124.8(14) . . . . ?
F5 B F1 F4 -128.7(14) . . . . ?
F4 B F1 F5 128.7(14) . . . . ?
F6 B F1 F5 -42.9(12) . . . . ?
F8 B F1 F5 95(5) . . . . ?
F7 B F1 F5 64.1(10) . . . . ?
F2 B F1 F5 168.7(13) . . . . ?
F3 B F1 F5 -106.5(10) . . . . ?
F4 B F2 F8 -137.5(12) . . . . ?
F6 B F2 F8 43.1(12) . . . . ?
F1 B F2 F8 -166.7(13) . . . . ?
F7 B F2 F8 -52.0(9) . . . . ?
F3 B F2 F8 111.2(11) . . . . ?
F5 B F2 F8 -46(5) . . . . ?
F6 B F2 F4 -179.4(13) . . . . ?
F8 B F2 F4 137.5(12) . . . . ?
F1 B F2 F4 -29.2(11) . . . . ?
F7 B F2 F4 85.5(10) . . . . ?
F3 B F2 F4 -111.4(10) . . . . ?
F5 B F2 F4 92(5) . . . . ?
F4 B F3 F6 167.3(12) . . . . ?
F8 B F3 F6 -57.3(10) . . . . ?
F1 B F3 F6 127.5(11) . . . . ?
F7 B F3 F6 -21(4) . . . . ?
F2 B F3 F6 -120.2(10) . . . . ?
F5 B F3 F6 54.6(9) . . . . ?
F5 F1 F4 B -39.3(8) . . . . ?
B F1 F4 F2 -31.5(10) . . . . ?
F5 F1 F4 F2 -70.7(14) . . . . ?
F6 B F4 F1 36(6) . . . . ?
F8 B F4 F1 171.9(14) . . . . ?
F7 B F4 F1 122.2(14) . . . . ?
F2 B F4 F1 -141.8(14) . . . . ?
F3 B F4 F1 -60.2(14) . . . . ?
F5 B F4 F1 51.5(14) . . . . ?
F6 B F4 F2 178(6) . . . . ?
F8 B F4 F2 -46.3(12) . . . . ?
F1 B F4 F2 141.8(14) . . . . ?
F7 B F4 F2 -96.0(10) . . . . ?
F3 B F4 F2 81.6(11) . . . . ?
F5 B F4 F2 -166.7(12) . . . . ?
B F2 F4 F1 36.9(12) . . . . ?
F8 F2 F4 F1 72.2(16) . . . . ?
F8 F2 F4 B 35.3(9) . . . . ?
F4 B F5 F6 -176.3(12) . . . . ?
F8 B F5 F6 53.1(11) . . . . ?
F1 B F5 F6 -139.9(12) . . . . ?
F7 B F5 F6 102.0(11) . . . . ?
F2 B F5 F6 95(5) . . . . ?
F3 B F5 F6 -60.6(11) . . . . ?
F4 B F5 F7 81.6(11) . . . . ?
F6 B F5 F7 -102.0(11) . . . . ?
F8 B F5 F7 -49.0(10) . . . . ?
F1 B F5 F7 118.0(11) . . . . ?
F2 B F5 F7 -7(5) . . . . ?
F3 B F5 F7 -162.7(11) . . . . ?
F4 B F5 F1 -36.4(9) . . . . ?
F6 B F5 F1 139.9(12) . . . . ?
F8 B F5 F1 -167.0(12) . . . . ?
F7 B F5 F1 -118.0(11) . . . . ?
F2 B F5 F1 -125(5) . . . . ?
F3 B F5 F1 79.3(10) . . . . ?
F4 F1 F5 B 47.0(10) . . . . ?
F4 F1 F5 F6 81.1(15) . . . . ?
B F1 F5 F6 34.1(9) . . . . ?
F4 F1 F5 F7 1.5(13) . . . . ?
B F1 F5 F7 -45.5(7) . . . . ?
F4 B F6 F5 17(6) . . . . ?
F8 B F6 F5 -123.2(12) . . . . ?
F1 B F6 F5 47.7(13) . . . . ?
F7 B F6 F5 -68.8(10) . . . . ?
F2 B F6 F5 -165.5(13) . . . . ?
F3 B F6 F5 117.2(12) . . . . ?
F4 B F6 F8 140(6) . . . . ?
F1 B F6 F8 170.9(14) . . . . ?
F7 B F6 F8 54.4(9) . . . . ?
F2 B F6 F8 -42.3(12) . . . . ?
F3 B F6 F8 -119.6(11) . . . . ?
F5 B F6 F8 123.2(12) . . . . ?
F4 B F6 F3 -100(5) . . . . ?
F8 B F6 F3 119.6(11) . . . . ?
F1 B F6 F3 -69.5(13) . . . . ?
F7 B F6 F3 174.0(11) . . . . ?
F2 B F6 F3 77.3(12) . . . . ?
F5 B F6 F3 -117.2(11) . . . . ?
F7 F5 F6 B 53.2(6) . . . . ?
F1 F5 F6 B -31.4(8) . . . . ?
B F5 F6 F8 -44.5(7) . . . . ?
F7 F5 F6 F8 8.6(9) . . . . ?
F1 F5 F6 F8 -75.9(11) . . . . ?
B F5 F6 F3 46.1(7) . . . . ?
F7 F5 F6 F3 99.2(8) . . . . ?
F1 F5 F6 F3 14.7(11) . . . . ?
B F3 F6 F5 -49.4(7) . . . . ?
B F3 F6 F8 46.5(7) . . . . ?
F4 B F7 F8 130.9(12) . . . . ?
F6 B F7 F8 -61.2(10) . . . . ?
F1 B F7 F8 172.4(12) . . . . ?
F2 B F7 F8 56.8(10) . . . . ?
F3 B F7 F8 -41(4) . . . . ?
F5 B F7 F8 -121.7(12) . . . . ?
F4 B F7 F5 -107.4(10) . . . . ?
F6 B F7 F5 60.5(9) . . . . ?
F8 B F7 F5 121.7(12) . . . . ?
F1 B F7 F5 -65.9(11) . . . . ?
F2 B F7 F5 178.5(10) . . . . ?
F3 B F7 F5 80(4) . . . . ?
B F5 F7 F8 48.1(8) . . . . ?
F6 F5 F7 F8 -9.7(10) . . . . ?
F1 F5 F7 F8 92.6(10) . . . . ?
F6 F5 F7 B -57.8(7) . . . . ?
F1 F5 F7 B 44.5(7) . . . . ?
F5 F7 F8 B -43.6(7) . . . . ?
B F7 F8 F2 -50.8(7) . . . . ?
F5 F7 F8 F2 -94.4(10) . . . . ?
B F7 F8 F6 52.6(6) . . . . ?
F5 F7 F8 F6 9.1(9) . . . . ?
F4 B F8 F7 -63.0(14) . . . . ?
F6 B F8 F7 107.9(12) . . . . ?
F1 B F8 F7 -35(5) . . . . ?
F2 B F8 F7 -113.2(12) . . . . ?
F3 B F8 F7 168.3(12) . . . . ?
F5 B F8 F7 57.3(11) . . . . ?
F4 B F8 F2 50.2(13) . . . . ?
F6 B F8 F2 -138.9(12) . . . . ?
F1 B F8 F2 79(5) . . . . ?
F7 B F8 F2 113.2(12) . . . . ?
F3 B F8 F2 -78.5(11) . . . . ?
F5 B F8 F2 170.5(12) . . . . ?
F4 B F8 F6 -170.9(13) . . . . ?
F1 B F8 F6 -142(5) . . . . ?
F7 B F8 F6 -107.9(12) . . . . ?
F2 B F8 F6 138.9(12) . . . . ?
F3 B F8 F6 60.4(10) . . . . ?
F5 B F8 F6 -50.6(10) . . . . ?
B F2 F8 F7 53.3(7) . . . . ?
F4 F2 F8 F7 20.2(11) . . . . ?
F4 F2 F8 B -33.1(8) . . . . ?
B F2 F8 F6 -34.3(9) . . . . ?
F4 F2 F8 F6 -67.4(13) . . . . ?
B F6 F8 F7 -56.2(7) . . . . ?
F5 F6 F8 F7 -10.3(10) . . . . ?
F3 F6 F8 F7 -101.0(9) . . . . ?
F5 F6 F8 B 45.9(8) . . . . ?
F3 F6 F8 B -44.8(7) . . . . ?
B F6 F8 F2 34.7(9) . . . . ?
F5 F6 F8 F2 80.6(12) . . . . ?
F3 F6 F8 F2 -10.0(11) . . . . ?
